data_7234535
loop_
_publ_author_name
'Galadzhun, Iurii'
'Capel Berdiell, Izar'
'Shahid, Namrah'
'Halcrow, Malcolm A.'

_publ_section_title
;
 An iron(ii) coordination polymer of a triazolyl tris-heterocycle showing
 a spin state conversion triggered by loss of lattice solvent
;
_journal_issue 42
_journal_name_full CrystEngComm
_journal_page_first 6330
_journal_paper_doi 10.1039/C9CE01496A
_journal_volume 21
_journal_year 2019
_chemical_formula_moiety 'C40 H36 Fe2 N24 O2, 4(B F4), 0.66(H2 O), C H3 N O2'
_chemical_formula_sum 'C41 H40.32 B4 F16 Fe2 N25 O4.66'
_chemical_formula_weight 1416.80
_chemical_name_systematic
;
catena-Bis-[/m-{2-(pyrazol-1-yl)-6-(1,2,4-triazol-1-yl)pyridine}]-
bis [2-(pyrazol-1-yl)-6-(1,2,4-triazol-1-yl)pyridine]diaqua-di-iron(II)
tetrakis-tetrafluoroborate hydrate (2/0.66) nitromethane solvate
;
_space_group_crystal_system monoclinic
_space_group_IT_number 15
_space_group_name_Hall '-C 2yc'
_space_group_name_H-M_alt 'C 1 2/c 1'
_symmetry_space_group_name_Hall '-C 2yc'
_symmetry_space_group_name_H-M 'C 1 2/c 1'
_atom_sites_solution_hydrogens geom
_atom_sites_solution_primary direct
_atom_sites_solution_secondary difmap
_audit_creation_date 2019-07-03
_audit_creation_method
;
  Olex2 1.2
  (compiled Apr 23 2013 17:54:37, GUI svn.r4466)
;
_audit_update_record
;
2019-09-04 deposited with the CCDC.    2019-10-10 downloaded from the CCDC.
;
_cell_angle_alpha 90.00
_cell_angle_beta 99.397(3)
_cell_angle_gamma 90.00
_cell_formula_units_Z 4
_cell_length_a 19.9010(5)
_cell_length_b 15.9683(4)
_cell_length_c 18.7282(6)
_cell_measurement_reflns_used 7325
_cell_measurement_temperature 290(2)
_cell_measurement_theta_max 73.40
_cell_measurement_theta_min 4.43
_cell_volume 5871.7(3)
_computing_cell_refinement 'CrysAlisPro, Agilent Technologies'
_computing_data_collection 'CrysAlisPro, Agilent Technologies'
_computing_data_reduction 'CrysAlisPro, Agilent Technologies'
_computing_molecular_graphics 'XSEED (Barbour, 2001)'
_computing_publication_material
;
O. V. Dolomanov, L. J. Bourhis, R. J. Gildea, J. A. K. Howard and H. Puschmann,
OLEX2: a complete structure solution, refinement and analysis program.
J. Appl. Cryst. (2009). 42, 339-341.
;
_computing_structure_refinement 'SHELXL-97 (Sheldrick, 1997)'
_computing_structure_solution 'SHELXS-97 (Sheldrick, 1990)'
_diffrn_ambient_temperature 290(2)
_diffrn_detector_area_resol_mean 5.3095
_diffrn_measured_fraction_theta_full 0.987
_diffrn_measured_fraction_theta_max 0.979
_diffrn_measurement_device_type 'SuperNova, Dual, Cu at zero, Atlas'
_diffrn_measurement_method '\w scans'
_diffrn_radiation_monochromator mirror
_diffrn_radiation_source 'SuperNova (Cu) X-ray Source'
_diffrn_radiation_type CuK\a
_diffrn_radiation_wavelength 1.54184
_diffrn_reflns_av_R_equivalents 0.0451
_diffrn_reflns_av_unetI/netI 0.0429
_diffrn_reflns_limit_h_max 24
_diffrn_reflns_limit_h_min -24
_diffrn_reflns_limit_k_max 19
_diffrn_reflns_limit_k_min -18
_diffrn_reflns_limit_l_max 20
_diffrn_reflns_limit_l_min -23
_diffrn_reflns_number 19128
_diffrn_reflns_theta_full 72.00
_diffrn_reflns_theta_max 73.87
_diffrn_reflns_theta_min 4.09
_diffrn_standards_decay_% 0
_diffrn_standards_interval_count 0
_diffrn_standards_interval_time 0
_diffrn_standards_number 0
_exptl_absorpt_coefficient_mu 5.013
_exptl_absorpt_correction_T_max 1.000
_exptl_absorpt_correction_T_min 0.074
_exptl_absorpt_correction_type multi-scan
_exptl_absorpt_process_details
; 
CrysAlisPro, Agilent Technologies,
Version 1.171.36.24 (release 03-12-2012 CrysAlis171 .NET)
Empirical absorption correction using spherical harmonics,
 implemented in SCALE3 ABSPACK scaling algorithm.
;
_exptl_crystal_colour orange
_exptl_crystal_density_diffrn 1.603
_exptl_crystal_density_method 'not measured'
_exptl_crystal_description block
_exptl_crystal_F_000 2858
_exptl_crystal_size_max 0.90
_exptl_crystal_size_mid 0.33
_exptl_crystal_size_min 0.28
_refine_diff_density_max 0.510
_refine_diff_density_min -0.530
_refine_diff_density_rms 0.074
_refine_ls_extinction_method none
_refine_ls_goodness_of_fit_ref 1.043
_refine_ls_hydrogen_treatment mixed
_refine_ls_matrix_type full
_refine_ls_number_parameters 453
_refine_ls_number_reflns 5822
_refine_ls_number_restraints 75
_refine_ls_restrained_S_all 1.077
_refine_ls_R_factor_all 0.0899
_refine_ls_R_factor_gt 0.0834
_refine_ls_shift/su_max 0.000
_refine_ls_shift/su_mean 0.000
_refine_ls_structure_factor_coef Fsqd
_refine_ls_weighting_details 'calc w=1/[\s^2^(Fo^2^)+(0.1571P)^2^+6.4738P] where P=(Fo^2^+2Fc^2^)/3'
_refine_ls_weighting_scheme calc
_refine_ls_wR_factor_gt 0.2363
_refine_ls_wR_factor_ref 0.2454
_reflns_number_gt 5051
_reflns_number_total 5822
_reflns_threshold_expression >2sigma(I)
_cod_data_source_file c9ce01496a2.cif
_cod_data_source_block ig12c4rt
_cod_depositor_comments 'Adding full bibliography for 7234530--7234535.cif.'
_cod_database_code 7234535
_olex2_refinement_description
;
1. Fixed Uiso
 At 1.2 times of:
  All C(H) groups
 At 1.5 times of:
  All C(H,H,H) groups, All O(H,H) groups
2. Restrained distances
 B36-F37A = B36-F38A = B36-F39A = B36-F40A
 1.37971 with sigma of 0.02
 B36-F37B = B36-F38B = B36-F39B = B36-F40B
 1.37971 with sigma of 0.02
 B36-F37C = B36-F38C = B36-F39C = B36-F40C
 1.37971 with sigma of 0.02
 F37A-F38A = F37A-F39A = F37A-F40A = F38A-F39A = F38A-F40A = F39A-F40A
 2.253066 with sigma of 0.02
 F37B-F38B = F37B-F39B = F37B-F40B = F38B-F39B = F38B-F40B = F39B-F40B
 2.253066 with sigma of 0.02
 F37C-F38C = F37C-F39C = F37C-F40C = F38C-F39C = F38C-F40C = F39C-F40C
 2.253066 with sigma of 0.02
 B41-F42A = B41-F43A = B41-F44A = B41-F45A
 1.37971 with sigma of 0.02
 B41-F42B = B41-F43B = B41-F44B = B41-F45B
 1.37971 with sigma of 0.02
 B41-F42C = B41-F43C = B41-F44C = B41-F45C
 1.37971 with sigma of 0.02
 F42A-F43A = F42A-F44A = F42A-F45A = F43A-F44A = F43A-F45A = F44A-F45A
 2.253066 with sigma of 0.02
 F42B-F43B = F42B-F44B = F42B-F45B = F43B-F44B = F43B-F45B = F44B-F45B
 2.253066 with sigma of 0.02
 F42C-F43C = F42C-F44C = F42C-F45C = F43C-F44C = F43C-F45C = F44C-F45C
 2.253066 with sigma of 0.02
 O35-H35A = O35-H35B
 0.9 with sigma of 0.02
 H35A-H35B
 1.37 with sigma of 0.02
 C47A-N48 = C47B-N48
 1.45 with sigma of 0.02
 N48-O49A = N48-O50A = N48-O49B = N48-O50B
 1.22 with sigma of 0.02
 O49A-O50A = O49B-O50B
 2.09 with sigma of 0.02
 C47A-O49A = C47A-O50A = C47B-O49B = C47B-O50B
 2.3 with sigma of 0.02
3. Others
 1(DFIX)=1(DFIX)=1(DFIX)=1(DFIX)=1(DFIX)=1(DFIX)=FVAR(1)
 1(DFIX)=1(DFIX)=1(DFIX)=1(DFIX)=1(DFIX)=1(DFIX)=1.633*FVAR(2)
 Fixed Sof: N3A(0.51) C4A(0.51) C5A(0.51) H5A(0.51) C6A(0.51) H6A(0.51)
 C7A(0.51) H7A(0.51) C8A(0.51) N9A(0.51) N10A(0.51) C11A(0.51) H11A(0.51)
 C12A(0.51) H12A(0.51) C13A(0.51) H13A(0.51) N3B(0.49) C4B(0.49) C5B(0.49)
 H5B(0.49) C6B(0.49) H6B(0.49) C7B(0.49) H7B(0.49) C8B(0.49) N9B(0.49)
 N10B(0.49) C11B(0.49) H11B(0.49) C12B(0.49) H12B(0.49) C13B(0.49) H13B(0.49)
 F37A(0.34) F38A(0.34) F39A(0.34) F40A(0.34) F37B(0.33) F38B(0.33) F39B(0.33)
 F40B(0.33) F37C(0.33) F38C(0.33) F39C(0.33) F40C(0.33) F42A(0.34) F43A(0.34)
 F44A(0.34) F45A(0.34) F42B(0.33) F43B(0.33) F44B(0.33) F45B(0.33) F42C(0.33)
 F43C(0.33) F44C(0.33) F45C(0.33) O46(0.33) C47A(0.3) H47A(0.3) H47B(0.3)
 H47C(0.3) O49A(0.3) O50A(0.3) C47B(0.2) H47D(0.2) H47E(0.2) H47F(0.2)
 O49B(0.2) O50B(0.2)
4.a Me refined with riding coordinates:
 C47A(H47A,H47B,H47C)
4.b Aromatic/amide H refined with riding coordinates:
 C5A(H5A), C6A(H6A), C7A(H7A), C11A(H11A), C12A(H12A), C13A(H13A), C5B(H5B),
 C6B(H6B), C7B(H7B), C11B(H11B), C12B(H12B), C13B(H13B), C16(H16), C18(H18),
 C21(H21), C22(H22), C23(H23), C27(H27), C28(H28), C29(H29), C32(H32), C34(H34)
4.c Idealised Me refined as rotating group:
 C47B(H47D,H47E,H47F)
;

loop_
_space_group_symop_id
_space_group_symop_operation_xyz
1 'x, y, z'
2 '-x, y, -z+1/2'
3 'x+1/2, y+1/2, z'
4 '-x+1/2, y+1/2, -z+1/2'
5 '-x, -y, -z'
6 'x, -y, z-1/2'
7 '-x+1/2, -y+1/2, -z'
8 'x+1/2, -y+1/2, z-1/2'

loop_
_atom_site_label
_atom_site_type_symbol
_atom_site_fract_x
_atom_site_fract_y
_atom_site_fract_z
_atom_site_U_iso_or_equiv
_atom_site_adp_type
_atom_site_occupancy
_atom_site_symmetry_multiplicity
_atom_site_calc_flag
_atom_site_refinement_flags
_atom_site_disorder_assembly
_atom_site_disorder_group
Fe1 Fe 0.5000 0.28695(5) 0.2500 0.0632(3) Uani 1 2 d S . .
Fe2 Fe 0.5000 0.0000 0.5000 0.0506(3) Uani 1 2 d S . .
N3A N 0.5958(4) 0.2990(5) 0.2898(4) 0.055(2) Uiso 0.51 1 d P A 1
C4A C 0.6344(5) 0.3554(6) 0.2636(6) 0.062(2) Uiso 0.51 1 d P A 1
C5A C 0.7025(6) 0.3693(8) 0.2940(6) 0.080(3) Uiso 0.51 1 d P A 1
H5A H 0.7293 0.4080 0.2743 0.096 Uiso 0.51 1 calc PR A 1
C6A C 0.7286(8) 0.3222(10) 0.3558(9) 0.097(4) Uiso 0.51 1 d P A 1
H6A H 0.7727 0.3321 0.3795 0.116 Uiso 0.51 1 calc PR A 1
C7A C 0.6905(6) 0.2630(9) 0.3807(7) 0.081(3) Uiso 0.51 1 d P A 1
H7A H 0.7079 0.2303 0.4205 0.097 Uiso 0.51 1 calc PR A 1
C8A C 0.6253(5) 0.2527(8) 0.3455(6) 0.061(3) Uiso 0.51 1 d P A 1
N9A N 0.5988(5) 0.4000(5) 0.2054(4) 0.0620(18) Uiso 0.51 1 d P A 1
N10A N 0.5305(5) 0.3773(5) 0.1805(5) 0.071(2) Uiso 0.51 1 d P A 1
C11A C 0.5112(7) 0.4265(7) 0.1262(7) 0.083(3) Uiso 0.51 1 d P A 1
H11A H 0.4680 0.4254 0.0983 0.100 Uiso 0.51 1 calc PR A 1
C12A C 0.5641(9) 0.4830(9) 0.1139(8) 0.095(3) Uiso 0.51 1 d P A 1
H12A H 0.5613 0.5240 0.0782 0.114 Uiso 0.51 1 calc PR A 1
C13A C 0.6199(7) 0.4648(7) 0.1653(8) 0.077(2) Uiso 0.51 1 d P A 1
H13A H 0.6624 0.4904 0.1717 0.092 Uiso 0.51 1 calc PR A 1
N3B N 0.6116(4) 0.2843(5) 0.3004(5) 0.053(2) Uiso 0.49 1 d P A 2
C4B C 0.6548(5) 0.3380(6) 0.2783(5) 0.057(2) Uiso 0.49 1 d P A 2
C5B C 0.7220(7) 0.3409(9) 0.3075(8) 0.083(3) Uiso 0.49 1 d P A 2
H5B H 0.7511 0.3799 0.2920 0.100 Uiso 0.49 1 calc PR A 2
C6B C 0.7434(7) 0.2878(9) 0.3573(8) 0.090(3) Uiso 0.49 1 d P A 2
H6B H 0.7895 0.2877 0.3769 0.108 Uiso 0.49 1 calc PR A 2
C7B C 0.7017(6) 0.2320(8) 0.3824(6) 0.073(3) Uiso 0.49 1 d P A 2
H7B H 0.7182 0.1947 0.4193 0.087 Uiso 0.49 1 calc PR A 2
C8B C 0.6358(5) 0.2323(7) 0.3523(5) 0.057(3) Uiso 0.49 1 d P A 2
N9B N 0.6232(5) 0.3889(6) 0.2194(5) 0.065(2) Uiso 0.49 1 d P A 2
N10B N 0.5554(5) 0.3776(5) 0.1922(5) 0.0608(19) Uiso 0.49 1 d P A 2
C11B C 0.5403(7) 0.4341(7) 0.1398(6) 0.074(3) Uiso 0.49 1 d P A 2
H11B H 0.4971 0.4421 0.1132 0.089 Uiso 0.49 1 calc PR A 2
C12B C 0.5959(8) 0.4782(9) 0.1303(9) 0.086(3) Uiso 0.49 1 d P A 2
H12B H 0.5985 0.5189 0.0953 0.103 Uiso 0.49 1 calc PR A 2
C13B C 0.6482(8) 0.4511(8) 0.1827(7) 0.083(3) Uiso 0.49 1 d P A 2
H13B H 0.6925 0.4718 0.1911 0.099 Uiso 0.49 1 calc PR A 2
N14 N 0.58145(16) 0.1861(2) 0.36940(19) 0.0606(8) Uani 1 1 d . . .
N15 N 0.51588(16) 0.1907(2) 0.33574(18) 0.0573(7) Uani 1 1 d . A .
C16 C 0.48486(19) 0.1334(2) 0.3682(2) 0.0579(8) Uani 1 1 d . . .
H16 H 0.4386 0.1221 0.3563 0.069 Uiso 1 1 calc R A .
N17 N 0.52704(16) 0.0923(2) 0.42111(18) 0.0577(7) Uani 1 1 d . A .
C18 C 0.5867(2) 0.1266(3) 0.4192(2) 0.0648(10) Uani 1 1 d . A .
H18 H 0.6270 0.1112 0.4488 0.078 Uiso 1 1 calc R . .
N19 N 0.24943(18) 0.1626(2) 0.5515(2) 0.0658(9) Uani 1 1 d . . .
C20 C 0.2000(2) 0.2061(3) 0.5739(3) 0.0707(11) Uani 1 1 d . . .
C21 C 0.1327(3) 0.2036(4) 0.5398(3) 0.0828(14) Uani 1 1 d . . .
H21 H 0.0994 0.2357 0.5563 0.099 Uiso 1 1 calc R . .
C22 C 0.1172(3) 0.1521(5) 0.4812(4) 0.0975(18) Uani 1 1 d . . .
H22 H 0.0724 0.1483 0.4577 0.117 Uiso 1 1 calc R . .
C23 C 0.1680(2) 0.1051(4) 0.4562(3) 0.0878(15) Uani 1 1 d . . .
H23 H 0.1587 0.0701 0.4161 0.105 Uiso 1 1 calc R . .
C24 C 0.2324(2) 0.1140(3) 0.4947(3) 0.0679(10) Uani 1 1 d . . .
N25 N 0.2208(2) 0.2564(3) 0.6341(2) 0.0761(11) Uani 1 1 d . . .
N26 N 0.1761(2) 0.3086(3) 0.6607(3) 0.0872(13) Uani 1 1 d . . .
C27 C 0.2133(4) 0.3475(4) 0.7144(4) 0.1016(19) Uani 1 1 d . . .
H27 H 0.1964 0.3873 0.7430 0.122 Uiso 1 1 calc R . .
C28 C 0.2821(4) 0.3223(5) 0.7242(4) 0.109(2) Uani 1 1 d . . .
H28 H 0.3177 0.3413 0.7587 0.131 Uiso 1 1 calc R . .
C29 C 0.2846(3) 0.2651(4) 0.6729(3) 0.0933(17) Uani 1 1 d . . .
H29 H 0.3232 0.2361 0.6650 0.112 Uiso 1 1 calc R . .
N30 N 0.28891(17) 0.0704(2) 0.4742(2) 0.0646(8) Uani 1 1 d . . .
N31 N 0.2821(2) 0.0150(3) 0.4183(3) 0.0760(10) Uani 1 1 d . . .
C32 C 0.3443(2) -0.0086(3) 0.4174(3) 0.0674(10) Uani 1 1 d . . .
H32 H 0.3559 -0.0470 0.3840 0.081 Uiso 1 1 calc R . .
N33 N 0.39120(16) 0.0272(2) 0.46910(18) 0.0578(7) Uani 1 1 d . . .
C34 C 0.3538(2) 0.0773(3) 0.5035(2) 0.0611(9) Uani 1 1 d . . .
H34 H 0.3706 0.1119 0.5423 0.073 Uiso 1 1 calc R . .
O35 O 0.50701(17) 0.0943(2) 0.57961(18) 0.0720(8) Uani 1 1 d D . .
H35A H 0.529(3) 0.143(2) 0.587(3) 0.108 Uiso 1 1 d D . .
H35B H 0.495(3) 0.086(4) 0.6225(19) 0.108 Uiso 1 1 d D . .
B36 B 0.3812(3) 0.0461(4) 0.7165(3) 0.0897(19) Uani 1 1 d D . .
F37A F 0.4090(7) 0.0764(8) 0.6634(6) 0.089(3) Uiso 0.34 1 d PD B 1
F38A F 0.3110(5) 0.0352(8) 0.6863(8) 0.101(3) Uiso 0.34 1 d PD B 1
F39A F 0.3808(6) 0.1044(6) 0.7754(5) 0.086(2) Uiso 0.34 1 d PD B 1
F40A F 0.4079(5) -0.0308(5) 0.7368(7) 0.074(2) Uiso 0.34 1 d PD B 1
F37B F 0.4239(6) 0.0973(8) 0.6814(6) 0.083(3) Uiso 0.33 1 d PD B 2
F38B F 0.3379(9) 0.0022(10) 0.6585(8) 0.151(6) Uiso 0.33 1 d PD B 2
F39B F 0.3458(7) 0.0820(8) 0.7586(7) 0.103(3) Uiso 0.33 1 d PD B 2
F40B F 0.4214(8) -0.0109(10) 0.7588(9) 0.129(6) Uiso 0.33 1 d PD B 2
F37C F 0.4018(6) 0.1076(7) 0.6703(6) 0.075(3) Uiso 0.33 1 d PD B 3
F38C F 0.3161(6) 0.0489(9) 0.7191(9) 0.112(4) Uiso 0.33 1 d PD B 3
F39C F 0.4131(10) 0.0749(13) 0.7883(8) 0.182(8) Uiso 0.33 1 d PD B 3
F40C F 0.4045(9) -0.0308(8) 0.7067(10) 0.136(6) Uiso 0.33 1 d PD B 3
B41 B 0.5927(4) 0.2922(4) 0.5489(4) 0.103(2) Uani 1 1 d D . .
F42A F 0.6068(11) 0.3453(11) 0.4978(10) 0.174(7) Uiso 0.34 1 d PD C 1
F43A F 0.6343(7) 0.2185(8) 0.5448(9) 0.123(4) Uiso 0.34 1 d PD C 1
F44A F 0.5991(10) 0.3222(10) 0.6164(7) 0.146(5) Uiso 0.34 1 d PD C 1
F45A F 0.5280(6) 0.2566(10) 0.5246(10) 0.151(5) Uiso 0.34 1 d PD C 1
F42B F 0.5461(7) 0.2997(10) 0.4833(7) 0.130(4) Uiso 0.33 1 d PD C 2
F43B F 0.6447(6) 0.3410(9) 0.5505(9) 0.133(4) Uiso 0.33 1 d PD C 2
F44B F 0.5494(7) 0.3249(9) 0.5992(7) 0.130(4) Uiso 0.33 1 d PD C 2
F45B F 0.6013(6) 0.2099(5) 0.5644(6) 0.091(3) Uiso 0.33 1 d PD C 2
F42C F 0.5630(10) 0.3485(12) 0.4983(9) 0.171(7) Uiso 0.33 1 d PD C 3
F43C F 0.6387(6) 0.3424(8) 0.6008(7) 0.109(3) Uiso 0.33 1 d PD C 3
F44C F 0.5515(9) 0.2514(12) 0.5841(11) 0.177(7) Uiso 0.33 1 d PD C 3
F45C F 0.6433(8) 0.2490(12) 0.5201(10) 0.162(7) Uiso 0.33 1 d PD C 3
O46 O 0.2612(7) -0.0711(9) 0.5725(8) 0.104(4) Uiso 0.33 1 d P . .
N48 N 0.5000 0.6276(8) 0.2500 0.133(3) Uani 1 2 d SD . .
C47A C 0.4868(17) 0.7166(10) 0.247(3) 0.107(9) Uiso 0.30 1 d PD D 1
H47A H 0.4702 0.7339 0.2898 0.161 Uiso 0.30 1 calc PR D 1
H47B H 0.4532 0.7289 0.2052 0.161 Uiso 0.30 1 calc PR D 1
H47C H 0.5281 0.7461 0.2432 0.161 Uiso 0.30 1 calc PR D 1
O49A O 0.4559(15) 0.5790(17) 0.2215(15) 0.108(7) Uiso 0.30 1 d PD . 1
O50A O 0.5453(17) 0.600(2) 0.2965(19) 0.141(13) Uiso 0.30 1 d PD . 1
C47B C 0.489(4) 0.7133(18) 0.223(4) 0.16(3) Uiso 0.20 1 d PD D 2
H47D H 0.4448 0.7178 0.1946 0.235 Uiso 0.20 1 calc PR D 2
H47E H 0.5232 0.7273 0.1945 0.235 Uiso 0.20 1 calc PR D 2
H47F H 0.4925 0.7510 0.2638 0.235 Uiso 0.20 1 calc PR D 2
O49B O 0.467(3) 0.572(3) 0.215(5) 0.25(5) Uiso 0.20 1 d PD . 2
O50B O 0.5576(15) 0.609(4) 0.281(3) 0.15(2) Uiso 0.20 1 d PD . 2

loop_
_atom_site_aniso_label
_atom_site_aniso_U_11
_atom_site_aniso_U_22
_atom_site_aniso_U_33
_atom_site_aniso_U_23
_atom_site_aniso_U_13
_atom_site_aniso_U_12
Fe1 0.0786(6) 0.0490(5) 0.0641(5) 0.000 0.0180(4) 0.000
Fe2 0.0520(4) 0.0518(4) 0.0497(5) -0.0015(3) 0.0137(3) 0.0081(3)
N14 0.0534(16) 0.071(2) 0.0582(18) -0.0028(15) 0.0120(13) -0.0053(14)
N15 0.0543(16) 0.0587(17) 0.0595(18) 0.0042(13) 0.0108(13) -0.0009(13)
C16 0.0494(17) 0.060(2) 0.065(2) 0.0054(16) 0.0126(15) 0.0001(15)
N17 0.0560(16) 0.0615(17) 0.0573(17) 0.0038(13) 0.0141(13) 0.0038(13)
C18 0.057(2) 0.080(3) 0.057(2) 0.0047(18) 0.0089(17) 0.0039(18)
N19 0.0596(18) 0.073(2) 0.068(2) 0.0116(17) 0.0223(15) 0.0178(15)
C20 0.067(2) 0.072(3) 0.079(3) 0.018(2) 0.028(2) 0.0209(19)
C21 0.065(3) 0.095(3) 0.094(4) 0.014(3) 0.031(2) 0.020(2)
C22 0.051(2) 0.122(5) 0.120(5) 0.005(4) 0.015(3) 0.011(3)
C23 0.059(2) 0.116(4) 0.091(4) 0.001(3) 0.018(2) 0.008(3)
C24 0.055(2) 0.078(3) 0.075(3) 0.012(2) 0.0216(19) 0.0117(18)
N25 0.074(2) 0.082(2) 0.078(2) 0.0108(19) 0.0288(19) 0.0286(19)
N26 0.088(3) 0.086(3) 0.095(3) 0.013(2) 0.040(2) 0.037(2)
C27 0.114(5) 0.100(4) 0.096(4) -0.003(3) 0.032(4) 0.044(4)
C28 0.104(4) 0.126(5) 0.097(4) -0.015(4) 0.014(3) 0.037(4)
C29 0.085(3) 0.110(4) 0.085(4) -0.002(3) 0.018(3) 0.038(3)
N30 0.0552(17) 0.078(2) 0.0632(19) 0.0027(16) 0.0161(15) 0.0077(15)
N31 0.060(2) 0.090(3) 0.079(3) -0.011(2) 0.0118(18) 0.0038(18)
C32 0.064(2) 0.078(3) 0.062(2) -0.0074(19) 0.0129(19) 0.0047(19)
N33 0.0553(16) 0.0641(18) 0.0551(17) 0.0030(14) 0.0124(13) 0.0108(14)
C34 0.058(2) 0.067(2) 0.059(2) 0.0006(17) 0.0129(16) 0.0132(16)
O35 0.0777(19) 0.0733(18) 0.0696(18) -0.0195(14) 0.0260(15) -0.0041(14)
B36 0.091(4) 0.105(5) 0.083(4) 0.023(3) 0.045(3) 0.025(3)
B41 0.137(7) 0.084(4) 0.091(5) -0.014(3) 0.028(4) -0.021(4)
N48 0.109(7) 0.185(11) 0.103(6) 0.000 0.016(5) 0.000

loop_
_atom_type_symbol
_atom_type_description
_atom_type_scat_dispersion_real
_atom_type_scat_dispersion_imag
_atom_type_scat_source
C C 0.0181 0.0091 'International Tables Vol C Tables 4.2.6.8 and 6.1.1.4'
H H 0.0000 0.0000 'International Tables Vol C Tables 4.2.6.8 and 6.1.1.4'
B B 0.0090 0.0039 'International Tables Vol C Tables 4.2.6.8 and 6.1.1.4'
F F 0.0727 0.0534 'International Tables Vol C Tables 4.2.6.8 and 6.1.1.4'
Fe Fe -1.1336 3.1974 'International Tables Vol C Tables 4.2.6.8 and 6.1.1.4'
N N 0.0311 0.0180 'International Tables Vol C Tables 4.2.6.8 and 6.1.1.4'
O O 0.0492 0.0322 'International Tables Vol C Tables 4.2.6.8 and 6.1.1.4'

loop_
_geom_angle_atom_site_label_1
_geom_angle_atom_site_label_2
_geom_angle_atom_site_label_3
_geom_angle
_geom_angle_site_symmetry_1
_geom_angle_site_symmetry_3
N3A Fe1 N3A 168.7(5) 2_655 .
N3A Fe1 N3B 175.0(3) . 2_655
N3A Fe1 N10A 78.8(4) . .
N3A Fe1 N10A 93.4(4) . 2_655
N3A Fe1 N15 77.0(3) . .
N3A Fe1 N15 111.3(2) . 2_655
N10A Fe1 N10A 93.1(5) 2_655 .
N10A Fe1 N10B 94.1(2) 2_655 .
N10A Fe1 N15 155.3(3) . .
N10A Fe1 N15 92.8(3) . 2_655
N3B Fe1 N3B 177.9(4) 2_655 .
N10A Fe1 N3B 96.7(4) 2_655 .
N10A Fe1 N3B 84.7(4) . .
N10B Fe1 N3B 71.5(3) . .
N10B Fe1 N3B 110.0(3) . 2_655
N10B Fe1 N10B 98.0(4) . 2_655
N10B Fe1 N15 97.1(2) . 2_655
N10B Fe1 N15 142.2(3) . .
N15 Fe1 N3B 70.8(2) . .
N15 Fe1 N3B 107.7(2) . 2_655
N15 Fe1 N15 91.74(18) . 2_655
N17 Fe2 N17 180.00 . 5_656
N33 Fe2 N17 91.67(12) . .
N33 Fe2 N17 88.33(12) . 5_656
N33 Fe2 N33 180.00 . 5_656
O35 Fe2 N17 89.91(13) . 5_656
O35 Fe2 N17 90.09(13) . .
O35 Fe2 N33 89.63(13) . .
O35 Fe2 N33 90.36(13) . 5_656
O35 Fe2 O35 180.00 5_656 .
C4A N3A Fe1 121.1(8) . .
C4A N3A C8A 117.2(9) . .
C8A N3A Fe1 121.7(7) . .
N3A C4A C5A 122.5(11) . .
N3A C4A N9A 112.6(9) . .
N9A C4A C5A 124.8(10) . .
C4A C5A H5A 121.5 . .
C4A C5A C6A 116.9(11) . .
C6A C5A H5A 121.5 . .
C5A C6A H6A 119.7 . .
C7A C6A C5A 120.6(13) . .
C7A C6A H6A 119.7 . .
C6A C7A H7A 121.2 . .
C6A C7A C8A 117.6(13) . .
C8A C7A H7A 121.2 . .
N3A C8A C7A 124.9(11) . .
N3A C8A N14 115.2(8) . .
C7A C8A N14 119.9(11) . .
C4A N9A N10A 117.8(8) . .
C13A N9A C4A 130.2(11) . .
C13A N9A N10A 112.0(10) . .
N9A N10A Fe1 109.4(6) . .
C11A N10A Fe1 145.8(10) . .
C11A N10A N9A 104.5(9) . .
N10A C11A H11A 123.9 . .
N10A C11A C12A 112.1(13) . .
C12A C11A H11A 123.9 . .
C11A C12A H12A 126.7 . .
C13A C12A C11A 106.5(13) . .
C13A C12A H12A 126.7 . .
N9A C13A H13A 127.6 . .
C12A C13A N9A 104.9(11) . .
C12A C13A H13A 127.6 . .
C4B N3B Fe1 119.9(8) . .
C8B N3B Fe1 122.5(7) . .
C8B N3B C4B 117.6(9) . .
N3B C4B C5B 122.7(11) . .
N3B C4B N9B 112.5(9) . .
C5B C4B N9B 124.8(10) . .
C4B C5B H5B 121.3 . .
C6B C5B C4B 117.4(12) . .
C6B C5B H5B 121.3 . .
C5B C6B H6B 118.7 . .
C5B C6B C7B 122.6(14) . .
C7B C6B H6B 118.7 . .
C6B C7B H7B 121.2 . .
C8B C7B C6B 117.7(12) . .
C8B C7B H7B 121.2 . .
N3B C8B C7B 122.0(10) . .
N3B C8B N14 107.6(8) . .
C7B C8B N14 130.2(10) . .
N10B N9B C4B 119.6(8) . .
C13B N9B C4B 131.2(10) . .
C13B N9B N10B 109.2(11) . .
N9B N10B Fe1 116.2(6) . .
C11B N10B Fe1 137.4(9) . .
C11B N10B N9B 105.9(10) . .
N10B C11B H11B 124.4 . .
N10B C11B C12B 111.2(13) . .
C12B C11B H11B 124.4 . .
C11B C12B H12B 126.8 . .
C11B C12B C13B 106.3(13) . .
C13B C12B H12B 126.8 . .
N9B C13B C12B 107.2(12) . .
N9B C13B H13B 126.4 . .
C12B C13B H13B 126.4 . .
N15 N14 C8A 112.8(6) . .
N15 N14 C8B 126.2(6) . .
C18 N14 C8A 137.9(6) . .
C18 N14 C8B 124.7(6) . .
C18 N14 N15 109.0(3) . .
N14 N15 Fe1 112.9(2) . .
C16 N15 Fe1 143.4(3) . .
C16 N15 N14 103.8(3) . .
N15 C16 H16 123.4 . .
N15 C16 N17 113.3(4) . .
N17 C16 H16 123.4 . .
C16 N17 Fe2 128.3(3) . .
C18 N17 Fe2 128.0(3) . .
C18 N17 C16 103.4(3) . .
N14 C18 H18 124.7 . .
N17 C18 N14 110.6(4) . .
N17 C18 H18 124.7 . .
C24 N19 C20 117.2(4) . .
N19 C20 C21 123.3(5) . .
N19 C20 N25 114.9(4) . .
C21 C20 N25 121.8(4) . .
C20 C21 H21 121.2 . .
C22 C21 C20 117.6(5) . .
C22 C21 H21 121.2 . .
C21 C22 H22 119.7 . .
C21 C22 C23 120.7(5) . .
C23 C22 H22 119.7 . .
C22 C23 H23 122.2 . .
C24 C23 C22 115.6(6) . .
C24 C23 H23 122.2 . .
N19 C24 C23 125.6(4) . .
N19 C24 N30 113.2(4) . .
C23 C24 N30 121.1(5) . .
N26 N25 C20 121.4(4) . .
C29 N25 C20 128.2(4) . .
C29 N25 N26 110.3(5) . .
C27 N26 N25 104.4(5) . .
N26 C27 H27 123.8 . .
N26 C27 C28 112.4(5) . .
C28 C27 H27 123.8 . .
C27 C28 H28 127.7 . .
C29 C28 C27 104.6(7) . .
C29 C28 H28 127.7 . .
N25 C29 H29 125.9 . .
C28 C29 N25 108.2(5) . .
C28 C29 H29 125.9 . .
N31 N30 C24 122.7(4) . .
C34 N30 C24 127.3(4) . .
C34 N30 N31 110.0(3) . .
C32 N31 N30 102.9(4) . .
N31 C32 H32 122.8 . .
N31 C32 N33 114.4(4) . .
N33 C32 H32 122.8 . .
C32 N33 Fe2 129.7(3) . .
C34 N33 Fe2 126.8(3) . .
C34 N33 C32 103.1(3) . .
N30 C34 N33 109.6(4) . .
N30 C34 H34 125.2 . .
N33 C34 H34 125.2 . .
Fe2 O35 H35A 135(4) . .
Fe2 O35 H35B 122(4) . .
H35A O35 H35B 101(3) . .
F37A B36 F38A 104.6(8) . .
F37A B36 F39A 113.5(8) . .
F37A B36 F40A 110.6(8) . .
F38A B36 F39A 104.7(7) . .
F40A B36 F38A 108.1(8) . .
F40A B36 F39A 114.6(8) . .
F37B B36 F38B 105.1(9) . .
F39B B36 F37B 117.5(9) . .
F39B B36 F38B 111.0(10) . .
F39B B36 F40B 105.5(9) . .
F40B B36 F37B 108.3(9) . .
F40B B36 F38B 109.3(10) . .
F37C B36 F39C 102.6(10) . .
F38C B36 F37C 112.8(8) . .
F38C B36 F39C 103.8(10) . .
F38C B36 F40C 114.0(10) . .
F40C B36 F37C 114.5(9) . .
F40C B36 F39C 107.8(11) . .
F42A B41 F43A 106.8(11) . .
F42A B41 F45A 108.1(11) . .
F44A B41 F42A 116.7(11) . .
F44A B41 F43A 111.9(10) . .
F44A B41 F45A 112.9(10) . .
F45A B41 F43A 98.9(9) . .
F42B B41 F44B 99.0(9) . .
F43B B41 F42B 112.2(10) . .
F43B B41 F44B 108.7(9) . .
F43B B41 F45B 120.6(10) . .
F45B B41 F42B 108.1(9) . .
F45B B41 F44B 105.9(8) . .
F42C B41 F43C 104.7(10) . .
F42C B41 F45C 108.3(11) . .
F44C B41 F42C 116.2(12) . .
F44C B41 F43C 108.3(10) . .
F44C B41 F45C 119.9(12) . .
F45C B41 F43C 96.6(9) . .
N48 C47A H47A 109.5 . .
N48 C47A H47B 109.5 . .
N48 C47A H47C 109.5 . .
H47A C47A H47B 109.5 . .
H47A C47A H47C 109.5 . .
H47B C47A H47C 109.5 . .
O49A N48 C47A 119.5(15) . .
O49A N48 O50A 118.3(18) . .
O50A N48 C47A 119.1(17) . .
N48 C47B H47D 109.5 . .
N48 C47B H47E 109.5 . .
N48 C47B H47F 109.5 . .
H47D C47B H47E 109.5 . .
H47D C47B H47F 109.5 . .
H47E C47B H47F 109.5 . .
O49B N48 C47B 117(2) . .
O49B N48 O50B 117(2) . .
O50B N48 C47B 117(2) . .

loop_
_geom_bond_atom_site_label_1
_geom_bond_atom_site_label_2
_geom_bond_distance
Fe1 N3A 1.940(9)
Fe1 N10A 2.098(9)
Fe1 N3B 2.268(9)
Fe1 N10B 2.207(9)
Fe1 N15 2.208(3)
Fe2 N17 2.214(3)
Fe2 N33 2.192(3)
Fe2 O35 2.107(3)
N3A C4A 1.329(12)
N3A C8A 1.333(15)
C4A C5A 1.399(16)
C4A N9A 1.396(14)
C5A H5A 0.9300
C5A C6A 1.41(2)
C6A H6A 0.9300
C6A C7A 1.342(19)
C7A H7A 0.9300
C7A C8A 1.367(16)
C8A N14 1.490(11)
N9A N10A 1.411(13)
N9A C13A 1.382(14)
N10A C11A 1.293(15)
C11A H11A 0.9300
C11A C12A 1.43(2)
C12A H12A 0.9300
C12A C13A 1.38(2)
C13A H13A 0.9300
N3B C4B 1.326(12)
N3B C8B 1.309(15)
C4B C5B 1.360(17)
C4B N9B 1.430(13)
C5B H5B 0.9300
C5B C6B 1.28(2)
C6B H6B 0.9300
C6B C7B 1.354(18)
C7B H7B 0.9300
C7B C8B 1.341(16)
C8B N14 1.390(10)
N9B N10B 1.374(13)
N9B C13B 1.350(15)
N10B C11B 1.330(14)
C11B H11B 0.9300
C11B C12B 1.348(19)
C12B H12B 0.9300
C12B C13B 1.38(2)
C13B H13B 0.9300
N14 N15 1.355(5)
N14 C18 1.323(6)
N15 C16 1.307(5)
C16 H16 0.9300
C16 N17 1.359(5)
N17 C18 1.313(5)
C18 H18 0.9300
N19 C20 1.328(5)
N19 C24 1.315(6)
C20 C21 1.386(8)
C20 N25 1.391(7)
C21 H21 0.9300
C21 C22 1.365(9)
C22 H22 0.9300
C22 C23 1.401(8)
C23 H23 0.9300
C23 C24 1.370(7)
C24 N30 1.428(5)
N25 N26 1.370(5)
N25 C29 1.363(8)
N26 C27 1.304(9)
C27 H27 0.9300
C27 C28 1.409(9)
C28 H28 0.9300
C28 C29 1.332(9)
C29 H29 0.9300
N30 N31 1.360(6)
N30 C34 1.323(6)
N31 C32 1.298(6)
C32 H32 0.9300
C32 N33 1.357(6)
N33 C34 1.329(5)
C34 H34 0.9300
O35 H35A 0.89(2)
O35 H35B 0.89(2)
B36 F37A 1.307(10)
B36 F38A 1.430(11)
B36 F39A 1.445(10)
B36 F40A 1.367(10)
B36 F37B 1.415(10)
B36 F38B 1.452(13)
B36 F39B 1.278(10)
B36 F40B 1.375(12)
B36 F37C 1.412(10)
B36 F38C 1.306(11)
B36 F39C 1.466(13)
B36 F40C 1.335(12)
B41 F42A 1.341(13)
B41 F43A 1.447(12)
B41 F44A 1.339(12)
B41 F45A 1.413(13)
B41 F42B 1.418(12)
B41 F43B 1.292(12)
B41 F44B 1.473(12)
B41 F45B 1.352(10)
B41 F42C 1.367(13)
B41 F43C 1.460(12)
B41 F44C 1.307(13)
B41 F45C 1.398(13)
C47A N48 1.444(15)
C47A H47A 0.9600
C47A H47B 0.9600
C47A H47C 0.9600
N48 O49A 1.227(14)
N48 O50A 1.227(16)
C47B N48 1.459(19)
C47B H47D 0.9600
C47B H47E 0.9600
C47B H47F 0.9600
N48 O49B 1.230(19)
N48 O50B 1.232(18)

loop_
_geom_hbond_atom_site_label_D
_geom_hbond_atom_site_label_H
_geom_hbond_atom_site_label_A
_geom_hbond_distance_DH
_geom_hbond_distance_HA
_geom_hbond_distance_DA
_geom_hbond_angle_DHA
O35 H35A F45A 0.89(2) 2.16(5) 2.845(18) 134(5)
O35 H35A F45B 0.89(2) 1.90(4) 2.680(11) 146(6)
O35 H35A F44C 0.89(2) 1.80(3) 2.658(18) 163(7)
O35 H35B F37A 0.89(2) 1.98(5) 2.710(10) 138(6)
O35 H35B F37B 0.89(2) 1.93(4) 2.721(11) 147(6)
O35 H35B F37C 0.89(2) 2.21(5) 2.911(10) 136(6)
